data_7247872
loop_
_publ_author_name
'Kushwah, Nisha'
'Chopade, Suresh M.'
'Wadawale, Amey'
'Sharma, P.'
'Kedarnath, G.'

_publ_section_title
;
 One-pot synthesis of unsubstituted and methyl substituted-pyrazinyl
 diselenides and monoselenides: structural, optical property
 characterization and DFT calculations
;
_journal_issue 51
_journal_name_full 'RSC Advances'
_journal_page_first 36392
_journal_page_last 36402
_journal_paper_doi 10.1039/D3RA06591J
_journal_volume 13
_journal_year 2023
_chemical_formula_sum 'C8 H6 N4 Se2'
_chemical_formula_weight 316.09
_space_group_crystal_system triclinic
_space_group_IT_number 2
_space_group_name_Hall '-P 1'
_space_group_name_H-M_alt 'P -1'
_atom_sites_solution_hydrogens geom
_atom_sites_solution_primary iterative
_atom_sites_solution_secondary difmap
_audit_creation_method SHELXL-2017/1
_audit_update_record
;
2022-10-18 deposited with the CCDC.	2023-11-26 downloaded from the CCDC.
;
_cell_angle_alpha 63.530(5)
_cell_angle_beta 87.994(8)
_cell_angle_gamma 69.991(8)
_cell_formula_units_Z 1
_cell_length_a 5.8558(6)
_cell_length_b 6.9698(4)
_cell_length_c 6.9700(3)
_cell_measurement_reflns_used 1473
_cell_measurement_temperature 298(2)
_cell_measurement_theta_max 76.9100
_cell_measurement_theta_min 7.1900
_cell_volume 236.93(4)
_computing_cell_refinement 'CrysAlisPro 1.171.40.57a (Rigaku OD, 2019)'
_computing_data_collection 'CrysAlisPro 1.171.40.57a (Rigaku OD, 2019)'
_computing_data_reduction 'CrysAlisPro 1.171.40.57a (Rigaku OD, 2019)'
_computing_structure_refinement 'SHELXL-2017/1 (Sheldrick, 2017)'
_computing_structure_solution 'OLEX 1.2'
_diffrn_ambient_temperature 298(2)
_diffrn_detector 'Hybrid Pixel Array Detector'
_diffrn_detector_area_resol_mean 10.0000
_diffrn_detector_type HyPix
_diffrn_measured_fraction_theta_full 0.993
_diffrn_measured_fraction_theta_max 0.896
_diffrn_measurement_details
;
List of Runs (angles in degrees, time in seconds):

  # Type    Start    End  Width  t~exp~   \w     \q     \k     \f   Frames
#--------------------------------------------------------------------------
  1  \w   -109.00 -83.00   0.50    0.05    --  -47.70-136.00 114.00   52
  2  \w    -81.00 -56.00   0.50    0.05    --  -47.70 136.00 178.00   50
  3  \w    -97.00 -72.00   0.50    0.05    --  -47.70-132.00 -68.00   50
  4  \w     41.00  72.00   0.50    0.05    --   47.70-132.00 -68.00   62
  5  \w     56.00  82.00   0.50    0.05    --   47.70-136.00 114.00   52
  6  \w    -63.00 -17.00   0.50    0.05    --  -86.25 132.00   0.00   92
  7  \w    -94.00 -66.00   0.50    0.05    --  -86.25 136.00 178.00   56
  8  \w     94.00 130.00   0.50    0.05    --  107.74 132.00   0.00   72
  9  \w     77.00 102.00   0.50    0.05    --  107.74-132.00 -68.00   50
 10  \w     80.00 118.00   0.50    0.05    --  107.74-136.00 114.00   76
 11  \w    109.00 135.00   0.50    0.05    --  107.74 136.00 178.00   52
 12  \w   -109.00 -83.00   0.50    0.05    --  -47.70-125.00  30.00   52
 13  \w    -81.00 -31.00   0.50    0.05    --  -47.70 -77.00-180.00  100
 14  \w   -110.00 -84.00   0.50    0.05    --  -47.70 -77.00-180.00   52
 15  \w    -26.00  25.00   0.50    0.05    --   47.70 -19.00   0.00  102
 16  \w    -42.00 -17.00   0.50    0.05    --  -86.25  37.00 -60.00   50
 17  \w   -157.00-123.00   0.50    0.05    --  -86.25 -57.00 -60.00   68
 18  \w    -39.00 -14.00   0.50    0.05    --  -86.25  37.00   0.00   50
 19  \w   -159.00-122.00   0.50    0.05    --  -86.25 -37.00 -30.00   74
 20  \w    -38.00 -13.00   0.50    0.05    --  -86.25  37.00-120.00   50
 21  \w    -66.00 -41.00   0.50    0.05    --  -86.25  57.00-120.00   50
 22  \w    -42.00 -17.00   0.50    0.05    --  -86.25  37.00-150.00   50
 23  \w   -110.00 -75.00   0.50    0.05    --  -86.25 -37.00 -30.00   70
 24  \w   -116.00 -78.00   0.50    0.05    --  -86.25 -57.00 -60.00   76
 25  \w     38.00  63.00   0.50    0.05    --  107.74 -57.00   0.00   50
 26  \w     42.00 102.00   0.50    0.05    --  107.74 -99.00 -60.00  120
 27  \w     70.00  96.00   0.50    0.05    --  107.74 -99.00 120.00   52
 28  \w     40.00  66.00   0.50    0.05    --  107.74 -99.00 120.00   52
 29  \w     39.00  64.00   0.50    0.05    --  107.74 -57.00 150.00   50
 30  \w     39.00  65.00   0.50    0.05    --  107.74 -57.00 120.00   52
 31  \w     50.00  76.00   0.50    0.05    --  107.74 -77.00 -30.00   52
 32  \w    136.00 162.00   0.50    0.05    --  107.74  57.00 -90.00   52
 33  \w     93.00 121.00   0.50    0.05    --  107.74  57.00 -90.00   56
 34  \w     78.00 105.00   0.50    0.05    --  107.74 -77.00 -30.00   54
 35  \w     37.00  63.00   0.50    0.05    --  107.74 -99.00 150.00   52
 36  \w     81.00 106.00   0.50    0.05    --  107.74 -99.00 150.00   50
 37  \w     35.00  62.00   0.50    0.05    --  107.74 -57.00-150.00   54
 38  \w     36.00  61.00   0.50    0.05    --  107.74 -57.00  60.00   50
 39  \w    153.00 178.00   0.50    0.05    --  107.74  77.00 150.00   50
 40  \w     95.00 146.00   0.50    0.05    --  107.74  77.00 150.00  102
;
_diffrn_measurement_device 'four-circle diffractometer'
_diffrn_measurement_device_type 'XtaLAB Synergy, Dualflex, HyPix'
_diffrn_measurement_method '\w scans'
_diffrn_orient_matrix_type 'CrysAlisPro convention (1999,Acta A55,543-557)'
_diffrn_orient_matrix_UB_11 0.0844461000
_diffrn_orient_matrix_UB_12 -0.2319382000
_diffrn_orient_matrix_UB_13 0.2079772000
_diffrn_orient_matrix_UB_21 0.0504401000
_diffrn_orient_matrix_UB_22 -0.1285351000
_diffrn_orient_matrix_UB_23 -0.1375292000
_diffrn_orient_matrix_UB_31 0.2650936000
_diffrn_orient_matrix_UB_32 -0.0049188000
_diffrn_orient_matrix_UB_33 -0.0029311000
_diffrn_radiation_monochromator mirror
_diffrn_radiation_probe x-ray
_diffrn_radiation_type 'Cu K\a'
_diffrn_radiation_wavelength 1.54184
_diffrn_reflns_av_R_equivalents 0.0424
_diffrn_reflns_av_unetI/netI 0.0450
_diffrn_reflns_Laue_measured_fraction_full 0.993
_diffrn_reflns_Laue_measured_fraction_max 0.896
_diffrn_reflns_limit_h_max 7
_diffrn_reflns_limit_h_min -5
_diffrn_reflns_limit_k_max 8
_diffrn_reflns_limit_k_min -8
_diffrn_reflns_limit_l_max 8
_diffrn_reflns_limit_l_min -8
_diffrn_reflns_number 2005
_diffrn_reflns_point_group_measured_fraction_full 0.993
_diffrn_reflns_point_group_measured_fraction_max 0.896
_diffrn_reflns_theta_full 67.684
_diffrn_reflns_theta_max 77.212
_diffrn_reflns_theta_min 7.168
_diffrn_source 'micro-focus sealed X-ray tube'
_diffrn_source_type 'PhotonJet (Cu) X-ray Source'
_exptl_absorpt_coefficient_mu 9.461
_exptl_absorpt_correction_T_max 1.00000
_exptl_absorpt_correction_T_min 0.48371
_exptl_absorpt_correction_type multi-scan
_exptl_absorpt_process_details
;
CrysAlisPro 1.171.40.57a (Rigaku Oxford Diffraction, 2019)
Empirical absorption correction using spherical harmonics,
 implemented in SCALE3 ABSPACK scaling algorithm.
;
_exptl_crystal_colour red
_exptl_crystal_density_diffrn 2.215
_exptl_crystal_description plate
_exptl_crystal_F_000 150
_exptl_crystal_size_max 0.100
_exptl_crystal_size_mid 0.100
_exptl_crystal_size_min 0.050
_refine_diff_density_max 0.548
_refine_diff_density_min -0.815
_refine_diff_density_rms 0.186
_refine_ls_extinction_method none
_refine_ls_goodness_of_fit_ref 1.156
_refine_ls_hydrogen_treatment constr
_refine_ls_matrix_type full
_refine_ls_number_parameters 64
_refine_ls_number_reflns 904
_refine_ls_number_restraints 0
_refine_ls_restrained_S_all 1.156
_refine_ls_R_factor_all 0.0403
_refine_ls_R_factor_gt 0.0394
_refine_ls_shift/su_max 0.000
_refine_ls_shift/su_mean 0.000
_refine_ls_structure_factor_coef Fsqd
_refine_ls_weighting_details 'w=1/[\s^2^(Fo^2^)+(0.0710P)^2^] where P=(Fo^2^+2Fc^2^)/3'
_refine_ls_weighting_scheme calc
_refine_ls_wR_factor_gt 0.1123
_refine_ls_wR_factor_ref 0.1135
_reflns_Friedel_coverage 0.000
_reflns_number_gt 852
_reflns_number_total 904
_reflns_threshold_expression 'I > 2\s(I)'
_cod_data_source_file d3ra06591j2.cif
_cod_data_source_block SMC-08d
_cod_original_cell_volume 236.93(3)
_cod_database_code 7247872
_shelx_shelxl_version_number 2017/1
_shelx_space_group_comment
;
The symmetry employed for this shelxl refinement is uniquely defined
by the following loop, which should always be used as a source of
symmetry information in preference to the above space-group names.
They are only intended as comments.
;
_shelx_estimated_absorpt_t_min 0.451
_shelx_estimated_absorpt_t_max 0.649
_oxdiff_exptl_absorpt_empirical_full_min 0.464
_oxdiff_exptl_absorpt_empirical_full_max 2.464
_oxdiff_exptl_absorpt_empirical_details
;
Empirical correction (ABSPACK) includes:
- Absorption correction using spherical harmonics
- Frame scaling
;
_diffrn_oxdiff_digest_frames
;
01971a9481dbc9edd4bf0532ae455d72d8000528f4b
;

loop_
_space_group_symop_operation_xyz
'x, y, z'
'-x, -y, -z'

loop_
_atom_site_label
_atom_site_type_symbol
_atom_site_fract_x
_atom_site_fract_y
_atom_site_fract_z
_atom_site_U_iso_or_equiv
_atom_site_adp_type
_atom_site_occupancy
_atom_site_site_symmetry_order
_atom_site_calc_flag
_atom_site_refinement_flags_posn
_atom_site_refinement_flags_adp
_atom_site_refinement_flags_occupancy
_atom_site_disorder_assembly
_atom_site_disorder_group
Se1 Se 0.81234(7) 0.48327(7) 0.47292(6) 0.0417(3) Uani 1 1 d . . . . .
N2 N 0.5322(7) 0.8265(7) -0.1733(7) 0.0440(9) Uani 1 1 d . . . . .
C4 C 0.9237(8) 0.8470(8) -0.1390(8) 0.0391(9) Uani 1 1 d . . . . .
H4 H 1.044934 0.899602 -0.207431 0.047 Uiso 1 1 calc R U . . .
N1 N 0.9596(7) 0.7263(7) 0.0771(6) 0.0382(8) Uani 1 1 d . . . . .
C2 C 0.5656(9) 0.7074(8) 0.0406(7) 0.0378(9) Uani 1 1 d . . . . .
H2 H 0.444443 0.654964 0.109587 0.045 Uiso 1 1 calc R U . . .
C1 C 0.7790(7) 0.6590(7) 0.1643(6) 0.0348(8) Uani 1 1 d . . . . .
C3 C 0.7153(8) 0.8963(7) -0.2636(7) 0.0413(9) Uani 1 1 d . . . . .
H3 H 0.700065 0.979512 -0.413357 0.050 Uiso 1 1 calc R U . . .

loop_
_atom_site_aniso_label
_atom_site_aniso_U_11
_atom_site_aniso_U_22
_atom_site_aniso_U_33
_atom_site_aniso_U_23
_atom_site_aniso_U_13
_atom_site_aniso_U_12
Se1 0.0350(4) 0.0595(4) 0.0251(3) -0.0094(2) 0.0025(2) -0.0248(3)
N2 0.036(2) 0.059(2) 0.034(2) -0.0169(18) 0.0005(16) -0.0203(17)
C4 0.034(2) 0.050(2) 0.033(2) -0.0147(18) 0.0055(17) -0.0213(18)
N1 0.0331(18) 0.0482(19) 0.0301(18) -0.0128(15) 0.0034(14) -0.0183(15)
C2 0.036(2) 0.048(2) 0.029(2) -0.0135(17) 0.0049(16) -0.0212(17)
C1 0.0341(19) 0.0394(19) 0.0284(19) -0.0115(15) 0.0009(15) -0.0159(15)
C3 0.044(2) 0.049(2) 0.0261(19) -0.0117(17) 0.0007(16) -0.0198(18)

loop_
_atom_type_symbol
_atom_type_description
_atom_type_scat_dispersion_real
_atom_type_scat_dispersion_imag
_atom_type_scat_source
C C 0.0181 0.0091 'International Tables Vol C Tables 4.2.6.8 and 6.1.1.4'
H H 0.0000 0.0000 'International Tables Vol C Tables 4.2.6.8 and 6.1.1.4'
N N 0.0311 0.0180 'International Tables Vol C Tables 4.2.6.8 and 6.1.1.4'
Se Se -0.7943 1.1372 'International Tables Vol C Tables 4.2.6.8 and 6.1.1.4'

loop_
_geom_angle_atom_site_label_1
_geom_angle_atom_site_label_2
_geom_angle_atom_site_label_3
_geom_angle
_geom_angle_site_symmetry_1
_geom_angle_site_symmetry_3
_geom_angle_publ_flag
C1 Se1 Se1 93.00(12) . 2_766 ?
C2 N2 C3 116.5(4) . . ?
N1 C4 C3 122.7(4) . . ?
C1 N1 C4 115.6(4) . . ?
N2 C2 C1 121.3(4) . . ?
N1 C1 C2 122.6(4) . . ?
N1 C1 Se1 119.0(3) . . ?
C2 C1 Se1 118.4(3) . . ?
N2 C3 C4 121.3(4) . . ?

loop_
_geom_bond_atom_site_label_1
_geom_bond_atom_site_label_2
_geom_bond_distance
_geom_bond_site_symmetry_2
_geom_bond_publ_flag
Se1 C1 1.919(4) . ?
Se1 Se1 2.3483(7) 2_766 ?
N2 C2 1.325(6) . ?
N2 C3 1.349(6) . ?
C4 N1 1.339(6) . ?
C4 C3 1.372(6) . ?
N1 C1 1.322(6) . ?
C2 C1 1.395(6) . ?
